data_1555832
loop_
_publ_author_name
'Dwight, Stephen J.'
'Levin, Sergiy'

_publ_section_title
;
 Scalable Regioselective Synthesis of Rhodamine Dyes.
;
_journal_issue 20
_journal_name_full 'Organic letters'
_journal_page_first 5316
_journal_page_last 5319
_journal_paper_doi 10.1021/acs.orglett.6b02635
_journal_volume 18
_journal_year 2016
_chemical_formula_moiety 'C25 H22 N2 O5, 4(H2 O)'
_chemical_formula_sum 'C25 H30 N2 O9'
_chemical_formula_weight 502.51
_space_group_crystal_system triclinic
_space_group_IT_number 2
_space_group_name_Hall '-P 1'
_space_group_name_H-M_alt 'P -1'
_atom_sites_solution_hydrogens mixed
_atom_sites_solution_primary direct
_audit_creation_date 2015-09-02
_audit_creation_method
;
Olex2 1.2
(compiled 2015.01.26 svn.r3150 for OlexSys, GUI svn.r4998)
;
_cell_angle_alpha 101.950(2)
_cell_angle_beta 109.822(2)
_cell_angle_gamma 95.373(2)
_cell_formula_units_Z 2
_cell_length_a 9.4188(2)
_cell_length_b 11.1969(3)
_cell_length_c 12.4356(3)
_cell_measurement_reflns_used 7997
_cell_measurement_temperature 100.00(10)
_cell_measurement_theta_max 74.2390
_cell_measurement_theta_min 3.8670
_cell_volume 1187.75(5)
_computing_cell_refinement
;
CrysAlisPro, Agilent Technologies,
Version 1.171.37.35 (release 13-08-2014 CrysAlis171 .NET)
(compiled Aug 13 2014,18:06:01)
;
_computing_data_collection
;
CrysAlisPro, Agilent Technologies,
Version 1.171.37.35 (release 13-08-2014 CrysAlis171 .NET)
(compiled Aug 13 2014,18:06:01)
;
_computing_data_reduction
;
CrysAlisPro, Agilent Technologies,
Version 1.171.37.35 (release 13-08-2014 CrysAlis171 .NET)
(compiled Aug 13 2014,18:06:01)
;
_computing_molecular_graphics 'Olex2 (Dolomanov et al., 2009)'
_computing_publication_material 'Olex2 (Dolomanov et al., 2009)'
_computing_structure_refinement 'ShelXL (Sheldrick, 2008)'
_computing_structure_solution 'SIR2004 (Burla et al., 2007)'
_diffrn_ambient_environment N~2~
_diffrn_ambient_temperature 100.00(10)
_diffrn_detector 'CCD plate'
_diffrn_detector_area_resol_mean 4.1587
_diffrn_detector_type Onyx
_diffrn_measured_fraction_theta_full 0.997
_diffrn_measured_fraction_theta_max 0.987
_diffrn_measurement_details
;
#__ type_ start__ end____ width___ exp.time_
  1 omega   15.00  111.00   1.0000    1.5000
omega____ theta____ kappa____ phi______ frames
    -       41.9419   57.0000   60.0000 96

#__ type_ start__ end____ width___ exp.time_
  2 omega  103.00  148.00   1.0000    1.5000
omega____ theta____ kappa____ phi______ frames
    -       70.0000   77.0000   37.1359 45

#__ type_ start__ end____ width___ exp.time_
  3 omega  113.00  146.00   1.0000    1.5000
omega____ theta____ kappa____ phi______ frames
    -       74.0000   77.0000   70.0386 33

#__ type_ start__ end____ width___ exp.time_
  4 omega  119.00  178.00   1.0000    7.5000
omega____ theta____ kappa____ phi______ frames
    -      107.0000   77.0000  120.0000 59

#__ type_ start__ end____ width___ exp.time_
  5 omega  139.00  167.00   1.0000    7.5000
omega____ theta____ kappa____ phi______ frames
    -      107.0000   77.0000  150.0000 28

#__ type_ start__ end____ width___ exp.time_
  6 omega  138.00  175.00   1.0000    7.5000
omega____ theta____ kappa____ phi______ frames
    -      107.0000   61.0000   90.0000 37

#__ type_ start__ end____ width___ exp.time_
  7 omega  130.00  157.00   1.0000    7.5000
omega____ theta____ kappa____ phi______ frames
    -      107.0000   61.0000    0.0000 27

#__ type_ start__ end____ width___ exp.time_
  8 omega  123.00  168.00   1.0000    7.5000
omega____ theta____ kappa____ phi______ frames
    -      107.0000   77.0000  -30.0000 45

#__ type_ start__ end____ width___ exp.time_
  9 omega  121.00  173.00   1.0000    7.5000
omega____ theta____ kappa____ phi______ frames
    -      107.0000   77.0000  -90.0000 52

#__ type_ start__ end____ width___ exp.time_
 10 omega  127.00  154.00   1.0000    7.5000
omega____ theta____ kappa____ phi______ frames
    -      107.0000   77.0000 -150.0000 27

#__ type_ start__ end____ width___ exp.time_
 11 omega  135.00  173.00   1.0000    7.5000
omega____ theta____ kappa____ phi______ frames
    -      107.0000  111.0000 -180.0000 38

#__ type_ start__ end____ width___ exp.time_
 12 omega  125.00  174.00   1.0000    7.5000
omega____ theta____ kappa____ phi______ frames
    -      107.0000   61.0000 -180.0000 49

#__ type_ start__ end____ width___ exp.time_
 13 omega   98.00  125.00   1.0000    7.5000
omega____ theta____ kappa____ phi______ frames
    -      107.0000  111.0000 -180.0000 27

#__ type_ start__ end____ width___ exp.time_
 14 omega   79.00  117.00   1.0000    7.5000
omega____ theta____ kappa____ phi______ frames
    -      107.0000   61.0000 -180.0000 38

#__ type_ start__ end____ width___ exp.time_
 15 omega   78.00  158.00   1.0000    7.5000
omega____ theta____ kappa____ phi______ frames
    -      107.0000   61.0000 -120.0000 80

#__ type_ start__ end____ width___ exp.time_
 16 omega   85.00  138.00   1.0000    7.5000
omega____ theta____ kappa____ phi______ frames
    -      107.0000   61.0000  -90.0000 53

#__ type_ start__ end____ width___ exp.time_
 17 omega   82.00  116.00   1.0000    7.5000
omega____ theta____ kappa____ phi______ frames
    -      107.0000   61.0000  -60.0000 34

#__ type_ start__ end____ width___ exp.time_
 18 omega   79.00  142.00   1.0000    7.5000
omega____ theta____ kappa____ phi______ frames
    -      107.0000   61.0000  -30.0000 63

#__ type_ start__ end____ width___ exp.time_
 19 omega  104.00  133.00   1.0000    7.5000
omega____ theta____ kappa____ phi______ frames
    -      107.0000   77.0000   60.0000 29

#__ type_ start__ end____ width___ exp.time_
 20 omega   79.00  178.00   1.0000    7.5000
omega____ theta____ kappa____ phi______ frames
    -      107.0000   61.0000   60.0000 99

#__ type_ start__ end____ width___ exp.time_
 21 omega  116.00  153.00   1.0000    7.5000
omega____ theta____ kappa____ phi______ frames
    -      107.0000  -15.0000   60.0000 37

#__ type_ start__ end____ width___ exp.time_
 22 omega   99.00  126.00   1.0000    7.5000
omega____ theta____ kappa____ phi______ frames
    -      107.0000  -77.0000    0.0000 27

#__ type_ start__ end____ width___ exp.time_
 23 omega   80.00  100.00   1.0000    7.5000
omega____ theta____ kappa____ phi______ frames
    -      107.0000 -112.0000  -76.5396 20

#__ type_ start__ end____ width___ exp.time_
 24 omega   67.00   94.00   1.0000    7.5000
omega____ theta____ kappa____ phi______ frames
    -      107.0000 -111.0000  -30.0000 27

#__ type_ start__ end____ width___ exp.time_
 25 omega   50.00  115.00   1.0000    7.5000
omega____ theta____ kappa____ phi______ frames
    -      107.0000 -111.0000   60.0000 65

#__ type_ start__ end____ width___ exp.time_
 26 omega   48.00  101.00   1.0000    7.5000
omega____ theta____ kappa____ phi______ frames
    -      107.0000 -111.0000  150.0000 53

#__ type_ start__ end____ width___ exp.time_
 27 omega   42.00   87.00   1.0000    7.5000
omega____ theta____ kappa____ phi______ frames
    -      107.0000  -94.0000  150.0000 45

#__ type_ start__ end____ width___ exp.time_
 28 omega   34.00   66.00   1.0000    7.5000
omega____ theta____ kappa____ phi______ frames
    -      107.0000  -45.0000   60.0000 32

#__ type_ start__ end____ width___ exp.time_
 29 omega   37.00   78.00   1.0000    7.5000
omega____ theta____ kappa____ phi______ frames
    -      107.0000  -77.0000    0.0000 41

#__ type_ start__ end____ width___ exp.time_
 30 omega   42.00   69.00   1.0000    7.5000
omega____ theta____ kappa____ phi______ frames
    -      107.0000  -45.0000   30.0000 27

#__ type_ start__ end____ width___ exp.time_
 31 omega   38.00  108.00   1.0000    7.5000
omega____ theta____ kappa____ phi______ frames
    -      107.0000 -111.0000    0.0000 70

#__ type_ start__ end____ width___ exp.time_
 32 omega   31.00   67.00   1.0000    7.5000
omega____ theta____ kappa____ phi______ frames
    -      107.0000 -112.0000  -76.5396 36

#__ type_ start__ end____ width___ exp.time_
 33 omega   30.00   80.00   1.0000    7.5000
omega____ theta____ kappa____ phi______ frames
    -      107.0000 -111.0000 -150.0000 50

#__ type_ start__ end____ width___ exp.time_
 34 omega   42.00  136.00   1.0000    7.5000
omega____ theta____ kappa____ phi______ frames
    -      107.0000  -61.0000 -180.0000 94

#__ type_ start__ end____ width___ exp.time_
 35 omega   80.00  111.00   1.0000    7.5000
omega____ theta____ kappa____ phi______ frames
    -      107.0000   61.0000    0.0000 31

#__ type_ start__ end____ width___ exp.time_
 36 omega   73.00  100.00   1.0000    7.5000
omega____ theta____ kappa____ phi______ frames
    -      107.0000   77.0000   60.0000 27

#__ type_ start__ end____ width___ exp.time_
 37 omega   82.00  137.00   1.0000    7.5000
omega____ theta____ kappa____ phi______ frames
    -      107.0000   61.0000   90.0000 55

#__ type_ start__ end____ width___ exp.time_
 38 omega   79.00  157.00   1.0000    7.5000
omega____ theta____ kappa____ phi______ frames
    -      107.0000   61.0000  150.0000 78

#__ type_ start__ end____ width___ exp.time_
 39 omega   80.00  133.00   1.0000    7.5000
omega____ theta____ kappa____ phi______ frames
    -      107.0000   61.0000  120.0000 53

#__ type_ start__ end____ width___ exp.time_
 40 omega   74.00  107.00   1.0000    7.5000
omega____ theta____ kappa____ phi______ frames
    -      107.0000   77.0000  150.0000 33

#__ type_ start__ end____ width___ exp.time_
 41 omega   74.00  101.00   1.0000    7.5000
omega____ theta____ kappa____ phi______ frames
    -      107.0000   77.0000   90.0000 27

#__ type_ start__ end____ width___ exp.time_
 42 omega   73.00  100.00   1.0000    7.5000
omega____ theta____ kappa____ phi______ frames
    -      107.0000   77.0000  120.0000 27

#__ type_ start__ end____ width___ exp.time_
 43 omega   73.00  138.00   1.0000    7.5000
omega____ theta____ kappa____ phi______ frames
    -      107.0000   77.0000   30.0000 65

#__ type_ start__ end____ width___ exp.time_
 44 omega   73.00  110.00   1.0000    7.5000
omega____ theta____ kappa____ phi______ frames
    -      107.0000   77.0000  -30.0000 37

#__ type_ start__ end____ width___ exp.time_
 45 omega   81.00  100.00   1.0000    7.5000
omega____ theta____ kappa____ phi______ frames
    -      107.0000   77.0000  -90.0000 19

#__ type_ start__ end____ width___ exp.time_
 46 omega   85.00  100.00   1.0000    7.5000
omega____ theta____ kappa____ phi______ frames
    -      107.0000   77.0000 -120.0000 15

#__ type_ start__ end____ width___ exp.time_
 47 omega   79.00  106.00   1.0000    7.5000
omega____ theta____ kappa____ phi______ frames
    -      107.0000   61.0000 -150.0000 27

#__ type_ start__ end____ width___ exp.time_
 48 omega   85.00  156.00   1.0000    7.5000
omega____ theta____ kappa____ phi______ frames
    -       78.0000   76.0000 -131.3278 71

#__ type_ start__ end____ width___ exp.time_
 49 omega   75.00  134.00   1.0000    7.5000
omega____ theta____ kappa____ phi______ frames
    -      107.0000   77.0000 -180.0000 59

#__ type_ start__ end____ width___ exp.time_
 50 omega   74.00  109.00   1.0000    7.5000
omega____ theta____ kappa____ phi______ frames
    -      107.0000   77.0000  -60.0000 35

#__ type_ start__ end____ width___ exp.time_
 51 omega   74.00  175.00   1.0000    7.5000
omega____ theta____ kappa____ phi______ frames
    -      107.0000   77.0000    0.0000 101

#__ type_ start__ end____ width___ exp.time_
 52 omega   85.00  107.00   1.0000    7.5000
omega____ theta____ kappa____ phi______ frames
    -      107.0000   77.0000 -150.0000 22

#__ type_ start__ end____ width___ exp.time_
 53 omega   45.00   61.00   1.0000    7.5000
omega____ theta____ kappa____ phi______ frames
    -       78.0000   76.0000 -131.3278 16

#__ type_ start__ end____ width___ exp.time_
 54 omega   30.00   64.00   1.0000    1.5000
omega____ theta____ kappa____ phi______ frames
    -       62.0000   76.0000  -94.2039 34

#__ type_ start__ end____ width___ exp.time_
 55 omega   37.00   62.00   1.0000    1.5000
omega____ theta____ kappa____ phi______ frames
    -       70.0000   77.0000  -53.8253 25

#__ type_ start__ end____ width___ exp.time_
 56 omega   36.00   99.00   1.0000    1.5000
omega____ theta____ kappa____ phi______ frames
    -       70.0000   77.0000  -16.3386 63

#__ type_ start__ end____ width___ exp.time_
 57 omega   39.00   67.00   1.0000    1.5000
omega____ theta____ kappa____ phi______ frames
    -       70.0000   77.0000   37.1359 28

#__ type_ start__ end____ width___ exp.time_
 58 omega   40.00   66.00   1.0000    1.5000
omega____ theta____ kappa____ phi______ frames
    -       74.0000   77.0000   70.0386 26

#__ type_ start__ end____ width___ exp.time_
 59 omega   42.00   69.00   1.0000    1.5000
omega____ theta____ kappa____ phi______ frames
    -       74.0000   76.0000  101.2439 27

#__ type_ start__ end____ width___ exp.time_
 60 omega   42.00   76.00   1.0000    1.5000
omega____ theta____ kappa____ phi______ frames
    -       74.0000   75.0000  164.3123 34

#__ type_ start__ end____ width___ exp.time_
 61 omega   32.00   73.00   1.0000    1.5000
omega____ theta____ kappa____ phi______ frames
    -       66.0000   77.0000  133.6707 41

#__ type_ start__ end____ width___ exp.time_
 62 omega   19.00   44.00   1.0000    1.5000
omega____ theta____ kappa____ phi______ frames
    -       54.0000   81.0000   93.6704 25

#__ type_ start__ end____ width___ exp.time_
 63 omega   19.00   44.00   1.0000    1.5000
omega____ theta____ kappa____ phi______ frames
    -       54.0000   80.0000  150.1857 25

#__ type_ start__ end____ width___ exp.time_
 64 omega   19.00   44.00   1.0000    1.5000
omega____ theta____ kappa____ phi______ frames
    -       54.0000   80.0000   28.0156 25

#__ type_ start__ end____ width___ exp.time_
 65 omega   14.00   78.00   1.0000    1.5000
omega____ theta____ kappa____ phi______ frames
    -       41.9419   37.0000    0.0000 64

#__ type_ start__ end____ width___ exp.time_
 66 omega   26.00   53.00   1.0000    1.5000
omega____ theta____ kappa____ phi______ frames
    -       58.0000   76.0000  -49.8154 27

#__ type_ start__ end____ width___ exp.time_
 67 omega   27.00   59.00   1.0000    1.5000
omega____ theta____ kappa____ phi______ frames
    -       58.0000   76.0000 -123.6219 32

#__ type_ start__ end____ width___ exp.time_
 68 omega   35.00   65.00   1.0000    1.5000
omega____ theta____ kappa____ phi______ frames
    -       66.0000   76.0000 -164.8784 30

#__ type_ start__ end____ width___ exp.time_
 69 omega    9.00   34.00   1.0000    1.5000
omega____ theta____ kappa____ phi______ frames
    -       46.0000   86.0000 -160.8194 25

#__ type_ start__ end____ width___ exp.time_
 70 omega    3.00   28.00   1.0000    1.5000
omega____ theta____ kappa____ phi______ frames
    -       42.0000   90.0000 -125.7581 25

#__ type_ start__ end____ width___ exp.time_
 71 omega  -67.00   30.00   1.0000    1.5000
omega____ theta____ kappa____ phi______ frames
    -      -41.9419   57.0000   30.0000 97

#__ type_ start__ end____ width___ exp.time_
 72 omega  -49.00  -15.00   1.0000    1.5000
omega____ theta____ kappa____ phi______ frames
    -      -41.9419  -57.0000 -120.0000 34

#__ type_ start__ end____ width___ exp.time_
 73 omega -110.00  -75.00   1.0000    1.5000
omega____ theta____ kappa____ phi______ frames
    -      -41.9419  -57.0000 -120.0000 35

#__ type_ start__ end____ width___ exp.time_
 74 omega   26.00   93.00   1.0000    7.5000
omega____ theta____ kappa____ phi______ frames
    -      107.0000  -15.0000   60.0000 67

#__ type_ start__ end____ width___ exp.time_
 75 omega   43.00   89.00   1.0000    7.5000
omega____ theta____ kappa____ phi______ frames
    -      107.0000  -94.0000 -180.0000 46

#__ type_ start__ end____ width___ exp.time_
 76 omega  -98.00   -5.00   1.0000    1.5000
omega____ theta____ kappa____ phi______ frames
    -      -41.9419  125.0000  120.0000 93
;
_diffrn_measurement_device 'four-circle diffractometer'
_diffrn_measurement_device_type 'Xcalibur, Onyx, Nova'
_diffrn_measurement_method '\w scans'
_diffrn_orient_matrix_UB_11 -0.0927484000
_diffrn_orient_matrix_UB_12 -0.1196424000
_diffrn_orient_matrix_UB_13 -0.0946304000
_diffrn_orient_matrix_UB_21 -0.0701854000
_diffrn_orient_matrix_UB_22 0.0776998000
_diffrn_orient_matrix_UB_23 -0.0868637000
_diffrn_orient_matrix_UB_31 0.1330026000
_diffrn_orient_matrix_UB_32 -0.0086282000
_diffrn_orient_matrix_UB_33 -0.0452415000
_diffrn_radiation_monochromator mirror
_diffrn_radiation_probe x-ray
_diffrn_radiation_type CuK\a
_diffrn_radiation_wavelength 1.54184
_diffrn_reflns_av_R_equivalents 0.0479
_diffrn_reflns_av_unetI/netI 0.0303
_diffrn_reflns_Laue_measured_fraction_full 0.997
_diffrn_reflns_Laue_measured_fraction_max 0.987
_diffrn_reflns_limit_h_max 11
_diffrn_reflns_limit_h_min -10
_diffrn_reflns_limit_k_max 13
_diffrn_reflns_limit_k_min -13
_diffrn_reflns_limit_l_max 15
_diffrn_reflns_limit_l_min -15
_diffrn_reflns_number 25369
_diffrn_reflns_point_group_measured_fraction_full 0.997
_diffrn_reflns_point_group_measured_fraction_max 0.987
_diffrn_reflns_theta_full 67.684
_diffrn_reflns_theta_max 74.754
_diffrn_reflns_theta_min 3.908
_diffrn_source 'sealed X-ray tube'
_diffrn_source_type 'Nova (Cu) X-ray Source'
_exptl_absorpt_coefficient_mu 0.901
_exptl_absorpt_correction_T_max 0.984
_exptl_absorpt_correction_T_min 0.870
_exptl_absorpt_correction_type gaussian
_exptl_absorpt_process_details
;
CrysAlisPro, Agilent Technologies,
Version 1.171.37.35 (release 13-08-2014 CrysAlis171 .NET)
(compiled Aug 13 2014,18:06:01)
Numerical absorption correction based on gaussian integration over
			a multifaceted crystal model
Empirical absorption correction using spherical harmonics,
 implemented in SCALE3 ABSPACK scaling algorithm.
;
_exptl_crystal_colour brown
_exptl_crystal_colour_primary brown
_exptl_crystal_density_diffrn 1.405
_exptl_crystal_description plank
_exptl_crystal_F_000 532
_exptl_crystal_size_max 0.3368
_exptl_crystal_size_mid 0.0443
_exptl_crystal_size_min 0.0189
_refine_diff_density_max 0.629
_refine_diff_density_min -0.952
_refine_diff_density_rms 0.080
_refine_ls_extinction_method none
_refine_ls_goodness_of_fit_ref 1.048
_refine_ls_hydrogen_treatment constr
_refine_ls_matrix_type full
_refine_ls_number_parameters 365
_refine_ls_number_reflns 4817
_refine_ls_number_restraints 12
_refine_ls_restrained_S_all 1.048
_refine_ls_R_factor_all 0.0837
_refine_ls_R_factor_gt 0.0722
_refine_ls_shift/su_max 0.000
_refine_ls_shift/su_mean 0.000
_refine_ls_structure_factor_coef Fsqd
_refine_ls_weighting_details 'w=1/[\s^2^(Fo^2^)+(0.1379P)^2^+0.6696P] where P=(Fo^2^+2Fc^2^)/3'
_refine_ls_weighting_scheme calc
_refine_ls_wR_factor_gt 0.2066
_refine_ls_wR_factor_ref 0.2233
_reflns_Friedel_coverage 0.000
_reflns_number_gt 3925
_reflns_number_total 4817
_reflns_threshold_expression 'I > 2\s(I)'
_cod_data_source_file ol6b02635_si_006.cif
_cod_data_source_block cs2215
_cod_original_cell_volume 1187.75(6)
_cod_database_code 1555832
_chemical_oxdiff_formula 'C25 H22 N2 O5 H6 O3'
_chemical_oxdiff_usercomment 'Laurent Bernad (Promega Biosciences sample 49436-TAMRA)'
_shelx_space_group_comment
;
The symmetry employed for this shelxl refinement is uniquely defined
by the following loop, which should always be used as a source of
symmetry information in preference to the above space-group names.
They are only intended as comments.
;
_reflns_odcompleteness_completeness 99.76
_reflns_odcompleteness_iscentric 1
_reflns_odcompleteness_theta 66.97
_olex2_refinement_description
;
1. Fixed Uiso
 At 1.2 times of:
  All C(H) groups
 At 1.5 times of:
  All C(H,H,H) groups, All O(H) groups, All O(H,H) groups
2. Restrained distances
 H3-O8B
 1.67 with sigma of 0.04
 H9A-O5_$1
 2.09 with sigma of 0.04
 H9B-O2
 2.09 with sigma of 0.04
 H8B-O3
 1.91 with sigma of 0.04
 H8A-O9A
 1.88 with sigma of 0.04
 H7B-O8A_$1
 1.93 with sigma of 0.02
3. Uiso/Uaniso restraints and constraints
O8A \\sim O8B: within 1.7A with sigma of 0.04 and sigma for terminal atoms of
0.08
4. Others
 Fixed Sof: H3(0.5) H4(0.5) O8A(0.5) H8A(0.5) H8B(0.5) O9A(0.5) H9A(0.5)
 H9B(0.5) O8B(0.5) H8C(0.5) H8D(0.5) O9B(0.5) H9C(0.5) H9D(0.5)
5.a Free rotating group:
 O6(H6A,H6B), O7(H7A,H7B), O8A(H8A,H8B), O9A(H9A,H9B), O8B(H8C,H8D), O9B(H9C,
 H9D)
5.b Aromatic/amide H refined with riding coordinates:
 C2(H2), C4(H4A), C5(H5), C9(H9), C10(H10), C12(H12), C18(H18), C19(H19),
 C21(H21)
5.c Tetrahedral OH refined with riding coordinates:
 O3(H3), O4(H4)
5.d Idealised Me refined as rotating group:
 C14(H14A,H14B,H14C), C15(H15A,H15B,H15C), C24(H24A,H24B,H24C), C25(H25A,H25B,
 H25C)
;
_shelx_shelxl_version_number 2014/7
_olex2_submission_special_instructions 'No special instructions were received'

loop_
_space_group_symop_operation_xyz
'x, y, z'
'-x, -y, -z'

loop_
_atom_site_label
_atom_site_type_symbol
_atom_site_fract_x
_atom_site_fract_y
_atom_site_fract_z
_atom_site_U_iso_or_equiv
_atom_site_adp_type
_atom_site_occupancy
_atom_site_site_symmetry_order
_atom_site_calc_flag
_atom_site_refinement_flags_posn
_atom_site_refinement_flags_adp
_atom_site_refinement_flags_occupancy
_atom_site_disorder_assembly
_atom_site_disorder_group
O1 O 0.16514(18) 0.62344(15) 0.54427(13) 0.0331(4) Uani 1 1 d . . . . .
O2 O 0.13788(18) 0.70086(15) 0.20742(14) 0.0362(4) Uani 1 1 d D . . . .
O3 O 0.01771(19) 0.73424(15) 0.03105(14) 0.0378(4) Uani 1 1 d D . . . .
H3 H 0.0976 0.7871 0.0512 0.057 Uiso 0.5 1 calc DR . P A 2
O4 O -0.5218(2) 0.27681(17) 0.10137(16) 0.0440(4) Uani 1 1 d . . . . .
H4 H -0.6098 0.2349 0.0807 0.066 Uiso 0.5 1 calc R . P B 1
O5 O -0.5885(2) 0.25608(19) -0.09300(17) 0.0492(5) Uani 1 1 d D . . . .
N1 N 0.4440(2) 0.3001(2) 0.48557(19) 0.0429(5) Uani 1 1 d . . . . .
N2 N -0.0931(3) 0.95440(19) 0.6293(2) 0.0477(6) Uani 1 1 d . . . . .
C1 C 0.1861(2) 0.5257(2) 0.46836(19) 0.0300(5) Uani 1 1 d . . . . .
C2 C 0.3002(2) 0.4626(2) 0.51662(19) 0.0340(5) Uani 1 1 d . . . . .
H2 H 0.3575 0.4856 0.5993 0.041 Uiso 1 1 calc R . . . .
C3 C 0.3312(2) 0.3635(2) 0.4426(2) 0.0346(5) Uani 1 1 d . . . . .
C4 C 0.2395(2) 0.3295(2) 0.3187(2) 0.0327(5) Uani 1 1 d . . . . .
H4A H 0.2594 0.2634 0.2672 0.039 Uiso 1 1 calc R . . . .
C5 C 0.1242(2) 0.39117(19) 0.27416(18) 0.0294(4) Uani 1 1 d . . . . .
H5 H 0.0622 0.3647 0.1924 0.035 Uiso 1 1 calc R . . . .
C6 C 0.0940(2) 0.49335(19) 0.34602(18) 0.0280(4) Uani 1 1 d . . . . .
C7 C -0.0162(2) 0.56500(19) 0.30301(18) 0.0288(4) Uani 1 1 d . . . . .
C8 C -0.0355(3) 0.66531(19) 0.38142(19) 0.0310(5) Uani 1 1 d . . . . .
C9 C -0.1453(3) 0.7429(2) 0.3471(2) 0.0362(5) Uani 1 1 d . . . . .
H9 H -0.2082 0.7281 0.2661 0.043 Uiso 1 1 calc R . . . .
C10 C -0.1625(3) 0.8376(2) 0.4273(2) 0.0406(6) Uani 1 1 d . . . . .
H10 H -0.2368 0.8876 0.4013 0.049 Uiso 1 1 calc R . . . .
C11 C -0.0696(3) 0.8631(2) 0.5508(2) 0.0397(6) Uani 1 1 d . . . . .
C12 C 0.0433(3) 0.7895(2) 0.5864(2) 0.0376(5) Uani 1 1 d . . . . .
H12 H 0.1094 0.8064 0.6669 0.045 Uiso 1 1 calc R . . . .
C13 C 0.0567(3) 0.6933(2) 0.50341(19) 0.0322(5) Uani 1 1 d . . . . .
C14 C 0.5339(3) 0.3303(3) 0.6118(2) 0.0525(7) Uani 1 1 d . . . . .
H14A H 0.5890 0.4160 0.6379 0.079 Uiso 1 1 calc GR . . . .
H14B H 0.6078 0.2740 0.6275 0.079 Uiso 1 1 calc GR . . . .
H14C H 0.4654 0.3211 0.6550 0.079 Uiso 1 1 calc GR . . . .
C15 C 0.4892(3) 0.2101(3) 0.4057(3) 0.0487(6) Uani 1 1 d . . . . .
H15A H 0.4027 0.1419 0.3596 0.073 Uiso 1 1 calc GR . . . .
H15B H 0.5761 0.1772 0.4519 0.073 Uiso 1 1 calc GR . . . .
H15C H 0.5191 0.2507 0.3521 0.073 Uiso 1 1 calc GR . . . .
C16 C -0.1242(2) 0.52631(19) 0.17695(18) 0.0285(4) Uani 1 1 d . . . . .
C17 C -0.1069(2) 0.57852(19) 0.08824(18) 0.0291(4) Uani 1 1 d . . . . .
C18 C -0.2183(3) 0.5371(2) -0.02610(19) 0.0320(5) Uani 1 1 d . . . . .
H18 H -0.2080 0.5719 -0.0871 0.038 Uiso 1 1 calc R . . . .
C19 C -0.3428(3) 0.4463(2) -0.05115(19) 0.0327(5) Uani 1 1 d . . . . .
H19 H -0.4163 0.4179 -0.1295 0.039 Uiso 1 1 calc R . . . .
C20 C -0.3614(2) 0.3963(2) 0.0376(2) 0.0317(5) Uani 1 1 d . . . . .
C21 C -0.2518(3) 0.43610(19) 0.15106(19) 0.0311(5) Uani 1 1 d . . . . .
H21 H -0.2638 0.4016 0.2118 0.037 Uiso 1 1 calc R . . . .
C22 C 0.0285(3) 0.6782(2) 0.11408(19) 0.0314(5) Uani 1 1 d . . . . .
C23 C -0.5020(3) 0.3015(2) 0.0096(2) 0.0367(5) Uani 1 1 d . . . . .
C24 C -0.2053(4) 1.0339(2) 0.5904(3) 0.0545(7) Uani 1 1 d . . . . .
H24A H -0.1737 1.0818 0.5421 0.082 Uiso 1 1 calc GR . . . .
H24B H -0.2109 1.0908 0.6596 0.082 Uiso 1 1 calc GR . . . .
H24C H -0.3063 0.9823 0.5434 0.082 Uiso 1 1 calc GR . . . .
C25 C 0.0028(4) 0.9858(3) 0.7546(3) 0.0562(8) Uani 1 1 d . . . . .
H25A H 0.0008 0.9115 0.7844 0.084 Uiso 1 1 calc GR . . . .
H25B H -0.0364 1.0491 0.7984 0.084 Uiso 1 1 calc GR . . . .
H25C H 0.1084 1.0181 0.7653 0.084 Uiso 1 1 calc GR . . . .
O6 O -0.7786(2) 0.1448(2) 0.07058(18) 0.0540(5) Uani 1 1 d . . . . .
H6A H -0.8608 0.1723 0.0351 0.081 Uiso 1 1 d G . . . .
H6B H -0.7606 0.0888 0.0192 0.081 Uiso 1 1 d G . . . .
O7 O -0.3281(5) 0.1146(4) 0.1675(3) 0.1074(11) Uani 1 1 d . . . . .
H7A H -0.4021 0.1559 0.1463 0.161 Uiso 1 1 d G . . . .
H7B H -0.3074 0.0809 0.1062 0.161 Uiso 1 1 d DG . . . .
O8A O 0.2296(6) 0.9146(4) 0.0230(5) 0.0460(10) Uani 0.5 1 d D U P C 1
H8A H 0.3034 0.9048 0.0838 0.069 Uiso 0.5 1 d DG . P C 1
H8B H 0.1436 0.8715 0.0158 0.069 Uiso 0.5 1 d DG . P C 1
O9A O 0.4160(5) 0.8645(4) 0.2279(4) 0.0581(10) Uani 0.5 1 d D . P D 1
H9A H 0.4506 0.8212 0.1787 0.087 Uiso 0.5 1 d DG . P D 1
H9B H 0.3294 0.8237 0.2225 0.087 Uiso 0.5 1 d DG . P D 1
O8B O 0.2461(7) 0.8963(6) 0.0792(9) 0.083(2) Uani 0.5 1 d D U P E 2
H8C H 0.1979 0.9535 0.1013 0.124 Uiso 0.5 1 d G . P E 2
H8D H 0.3344 0.9030 0.1353 0.124 Uiso 0.5 1 d G . P E 2
O9B O 0.5420(5) 0.9335(3) 0.2437(3) 0.0476(9) Uani 0.5 1 d . . P F 2
H9C H 0.5772 0.9927 0.2188 0.071 Uiso 0.5 1 d G . P F 2
H9D H 0.5611 0.8634 0.2110 0.071 Uiso 0.5 1 d G . P F 2

loop_
_atom_site_aniso_label
_atom_site_aniso_U_11
_atom_site_aniso_U_22
_atom_site_aniso_U_33
_atom_site_aniso_U_23
_atom_site_aniso_U_13
_atom_site_aniso_U_12
O1 0.0312(8) 0.0373(8) 0.0246(7) 0.0037(6) 0.0073(6) -0.0016(6)
O2 0.0336(8) 0.0341(8) 0.0341(8) 0.0074(6) 0.0058(7) 0.0022(6)
O3 0.0361(8) 0.0398(9) 0.0360(8) 0.0125(7) 0.0109(7) 0.0015(7)
O4 0.0351(9) 0.0458(10) 0.0496(10) 0.0179(8) 0.0119(7) 0.0016(7)
O5 0.0340(9) 0.0551(11) 0.0441(10) 0.0072(8) 0.0030(8) -0.0052(8)
N1 0.0269(9) 0.0596(13) 0.0415(11) 0.0164(10) 0.0085(8) 0.0115(9)
N2 0.0704(15) 0.0297(10) 0.0457(12) 0.0016(8) 0.0313(11) 0.0018(10)
C1 0.0276(10) 0.0330(10) 0.0266(10) 0.0060(8) 0.0095(8) -0.0026(8)
C2 0.0241(10) 0.0456(12) 0.0283(10) 0.0107(9) 0.0057(8) -0.0008(9)
C3 0.0234(10) 0.0442(12) 0.0366(12) 0.0148(10) 0.0098(9) 0.0031(9)
C4 0.0273(10) 0.0362(11) 0.0338(11) 0.0088(9) 0.0106(8) 0.0036(8)
C5 0.0276(10) 0.0316(10) 0.0269(10) 0.0082(8) 0.0082(8) 0.0004(8)
C6 0.0261(10) 0.0290(10) 0.0260(10) 0.0068(8) 0.0076(8) -0.0011(8)
C7 0.0303(10) 0.0277(10) 0.0273(10) 0.0071(8) 0.0107(8) -0.0005(8)
C8 0.0371(11) 0.0264(10) 0.0291(10) 0.0065(8) 0.0132(9) 0.0009(8)
C9 0.0467(13) 0.0300(10) 0.0346(11) 0.0091(9) 0.0178(10) 0.0065(9)
C10 0.0563(15) 0.0303(11) 0.0420(13) 0.0119(9) 0.0245(11) 0.0103(10)
C11 0.0568(15) 0.0253(10) 0.0408(12) 0.0038(9) 0.0278(11) -0.0016(10)
C12 0.0478(13) 0.0317(11) 0.0300(11) 0.0022(9) 0.0171(10) -0.0064(9)
C13 0.0363(11) 0.0271(10) 0.0304(11) 0.0049(8) 0.0125(9) -0.0029(8)
C14 0.0293(12) 0.080(2) 0.0452(15) 0.0240(14) 0.0041(11) 0.0140(12)
C15 0.0332(12) 0.0512(15) 0.0610(17) 0.0181(13) 0.0133(11) 0.0116(11)
C16 0.0283(10) 0.0280(10) 0.0272(10) 0.0048(8) 0.0082(8) 0.0084(8)
C17 0.0294(10) 0.0282(10) 0.0289(10) 0.0065(8) 0.0095(8) 0.0075(8)
C18 0.0351(11) 0.0328(10) 0.0275(10) 0.0069(8) 0.0106(9) 0.0081(8)
C19 0.0315(11) 0.0336(11) 0.0280(10) 0.0040(8) 0.0069(8) 0.0065(8)
C20 0.0299(10) 0.0293(10) 0.0338(11) 0.0054(8) 0.0103(9) 0.0073(8)
C21 0.0324(11) 0.0292(10) 0.0319(11) 0.0084(8) 0.0113(9) 0.0068(8)
C22 0.0317(11) 0.0292(10) 0.0334(11) 0.0056(8) 0.0122(9) 0.0092(8)
C23 0.0313(11) 0.0371(11) 0.0394(12) 0.0098(9) 0.0098(9) 0.0074(9)
C24 0.075(2) 0.0319(12) 0.0667(18) 0.0047(12) 0.0443(16) 0.0072(12)
C25 0.088(2) 0.0356(13) 0.0448(15) -0.0025(11) 0.0340(15) 0.0013(13)
O6 0.0407(10) 0.0728(14) 0.0502(11) 0.0204(10) 0.0144(8) 0.0162(9)
O7 0.097(3) 0.127(3) 0.094(2) 0.036(2) 0.0213(19) 0.037(2)
O8A 0.042(2) 0.030(2) 0.070(3) 0.0142(19) 0.026(2) 0.0048(16)
O9A 0.061(3) 0.056(2) 0.059(2) 0.0182(19) 0.024(2) 0.006(2)
O8B 0.045(3) 0.054(3) 0.145(7) 0.053(4) 0.015(4) 0.005(2)
O9B 0.057(2) 0.0377(18) 0.048(2) 0.0102(15) 0.0183(17) 0.0154(17)

loop_
_atom_type_symbol
_atom_type_description
_atom_type_scat_dispersion_real
_atom_type_scat_dispersion_imag
_atom_type_scat_source
C C 0.0181 0.0091 'International Tables Vol C Tables 4.2.6.8 and 6.1.1.4'
H H 0.0000 0.0000 'International Tables Vol C Tables 4.2.6.8 and 6.1.1.4'
N N 0.0311 0.0180 'International Tables Vol C Tables 4.2.6.8 and 6.1.1.4'
O O 0.0492 0.0322 'International Tables Vol C Tables 4.2.6.8 and 6.1.1.4'

loop_
_exptl_crystal_face_index_h
_exptl_crystal_face_index_k
_exptl_crystal_face_index_l
_exptl_crystal_face_perp_dist
_exptl_oxdiff_crystal_face_indexfrac_h
_exptl_oxdiff_crystal_face_indexfrac_k
_exptl_oxdiff_crystal_face_indexfrac_l
_exptl_oxdiff_crystal_face_x
_exptl_oxdiff_crystal_face_y
_exptl_oxdiff_crystal_face_z
0 -1 0 0.0095 -0.0002 -0.9999 -0.0004 0.1197 -0.0776 0.0086
0 1 0 0.0095 0.0002 0.9999 0.0004 -0.1197 0.0776 -0.0086
-1 6 -15 0.0205 -1.0017 6.0047 -15.0026 0.7942 1.8400 0.4937
1 -6 15 0.0205 1.0017 -6.0047 15.0026 -0.7942 -1.8400 -0.4937
-2 0 1 0.1660 -1.9992 0.0001 0.9994 0.0908 0.0535 -0.3111
2 0 -1 0.1660 1.9992 -0.0001 -0.9994 -0.0908 -0.0535 0.3111

loop_
_geom_angle_atom_site_label_1
_geom_angle_atom_site_label_2
_geom_angle_atom_site_label_3
_geom_angle
C1 O1 C13 120.60(17)
C3 N1 C14 120.3(2)
C3 N1 C15 120.8(2)
C14 N1 C15 118.5(2)
C11 N2 C24 121.3(2)
C11 N2 C25 121.2(3)
C25 N2 C24 117.3(2)
O1 C1 C2 116.66(19)
O1 C1 C6 120.6(2)
C2 C1 C6 122.7(2)
C1 C2 C3 119.5(2)
N1 C3 C2 121.7(2)
N1 C3 C4 119.7(2)
C2 C3 C4 118.5(2)
C5 C4 C3 120.5(2)
C4 C5 C6 121.9(2)
C5 C6 C1 116.7(2)
C7 C6 C1 119.3(2)
C7 C6 C5 124.04(19)
C6 C7 C16 120.29(19)
C8 C7 C6 119.49(19)
C8 C7 C16 119.87(19)
C7 C8 C9 124.0(2)
C7 C8 C13 119.6(2)
C13 C8 C9 116.5(2)
C10 C9 C8 121.8(2)
C9 C10 C11 120.9(2)
N2 C11 C10 119.8(3)
N2 C11 C12 122.0(2)
C12 C11 C10 118.3(2)
C13 C12 C11 119.5(2)
O1 C13 C8 120.4(2)
O1 C13 C12 116.5(2)
C12 C13 C8 123.1(2)
C17 C16 C7 124.03(19)
C21 C16 C7 115.97(19)
C21 C16 C17 119.94(19)
C16 C17 C18 118.8(2)
C16 C17 C22 121.18(19)
C18 C17 C22 120.04(19)
C19 C18 C17 120.8(2)
C18 C19 C20 120.4(2)
C19 C20 C23 119.6(2)
C21 C20 C19 119.5(2)
C21 C20 C23 120.9(2)
C20 C21 C16 120.6(2)
O2 C22 O3 124.5(2)
O2 C22 C17 120.4(2)
O3 C22 C17 115.07(19)
O4 C23 C20 114.6(2)
O5 C23 O4 125.1(2)
O5 C23 C20 120.3(2)

loop_
_geom_bond_atom_site_label_1
_geom_bond_atom_site_label_2
_geom_bond_distance
O1 C1 1.366(3)
O1 C13 1.369(3)
O2 C22 1.221(3)
O3 C22 1.296(3)
O4 C23 1.295(3)
O5 C23 1.225(3)
N1 C3 1.353(3)
N1 C14 1.456(3)
N1 C15 1.462(4)
N2 C11 1.349(3)
N2 C24 1.467(4)
N2 C25 1.459(4)
C1 C2 1.377(3)
C1 C6 1.420(3)
C2 C3 1.408(3)
C3 C4 1.435(3)
C4 C5 1.361(3)
C5 C6 1.414(3)
C6 C7 1.402(3)
C7 C8 1.396(3)
C7 C16 1.495(3)
C8 C9 1.425(3)
C8 C13 1.419(3)
C9 C10 1.359(3)
C10 C11 1.438(4)
C11 C12 1.415(4)
C12 C13 1.377(3)
C16 C17 1.399(3)
C16 C21 1.395(3)
C17 C18 1.401(3)
C17 C22 1.510(3)
C18 C19 1.379(3)
C19 C20 1.389(3)
C20 C21 1.386(3)
C20 C23 1.508(3)

loop_
_geom_hbond_atom_site_label_D
_geom_hbond_atom_site_label_H
_geom_hbond_atom_site_label_A
_geom_hbond_distance_DH
_geom_hbond_distance_HA
_geom_hbond_distance_DA
_geom_hbond_angle_DHA
_geom_hbond_site_symmetry_A
O3 H3 O8B 0.84 1.66 2.495(6) 174.2 .
O4 H4 O6 0.84 1.75 2.579(3) 167.1 .
O6 H6A O3 0.87 1.94 2.802(3) 168.5 2_465
O6 H6B O8A 0.87 1.95 2.537(5) 123.1 1_445
O7 H7A O4 0.87 1.89 2.744(4) 165.2 .
O7 H7B O8A 0.87 1.99 2.794(7) 153.9 2_565
O8A H8A O9A 0.87 1.92 2.763(7) 163.2 .
O8A H8B O3 0.87 1.93 2.745(5) 154.8 .
O9A H9A O5 0.87 2.08 2.932(5) 164.9 2_565
O9A H9B O2 0.87 2.09 2.956(5) 170.9 .
O8B H8C O6 0.87 2.26 2.835(7) 123.9 1_665
O8B H8D O9B 0.87 1.91 2.773(8) 170.2 .
O9B H9C O7 0.87 1.89 2.761(6) 174.3 1_665
O9B H9D O5 0.87 1.88 2.701(4) 157.5 2_565

loop_
_geom_torsion_atom_site_label_1
_geom_torsion_atom_site_label_2
_geom_torsion_atom_site_label_3
_geom_torsion_atom_site_label_4
_geom_torsion
O1 C1 C2 C3 -177.87(18)
O1 C1 C6 C5 179.82(18)
O1 C1 C6 C7 1.8(3)
N1 C3 C4 C5 179.1(2)
N2 C11 C12 C13 176.5(2)
C1 O1 C13 C8 -0.1(3)
C1 O1 C13 C12 179.75(18)
C1 C2 C3 N1 178.8(2)
C1 C2 C3 C4 -1.6(3)
C1 C6 C7 C8 -1.2(3)
C1 C6 C7 C16 -174.43(18)
C2 C1 C6 C5 0.3(3)
C2 C1 C6 C7 -177.76(19)
C2 C3 C4 C5 -0.6(3)
C3 C4 C5 C6 2.7(3)
C4 C5 C6 C1 -2.5(3)
C4 C5 C6 C7 175.44(19)
C5 C6 C7 C8 -179.07(18)
C5 C6 C7 C16 7.7(3)
C6 C1 C2 C3 1.7(3)
C6 C7 C8 C9 -179.20(19)
C6 C7 C8 C13 0.0(3)
C6 C7 C16 C17 -101.1(2)
C6 C7 C16 C21 81.7(3)
C7 C8 C9 C10 178.3(2)
C7 C8 C13 O1 0.7(3)
C7 C8 C13 C12 -179.2(2)
C7 C16 C17 C18 -178.04(19)
C7 C16 C17 C22 1.7(3)
C7 C16 C21 C20 178.08(19)
C8 C7 C16 C17 85.7(3)
C8 C7 C16 C21 -91.5(2)
C8 C9 C10 C11 0.0(4)
C9 C8 C13 O1 179.94(18)
C9 C8 C13 C12 0.1(3)
C9 C10 C11 N2 -177.3(2)
C9 C10 C11 C12 1.9(4)
C10 C11 C12 C13 -2.7(3)
C11 C12 C13 O1 -178.09(19)
C11 C12 C13 C8 1.8(3)
C13 O1 C1 C2 178.45(18)
C13 O1 C1 C6 -1.1(3)
C13 C8 C9 C10 -1.0(3)
C14 N1 C3 C2 2.2(4)
C14 N1 C3 C4 -177.5(2)
C15 N1 C3 C2 -171.0(2)
C15 N1 C3 C4 9.3(3)
C16 C7 C8 C9 -5.9(3)
C16 C7 C8 C13 173.25(19)
C16 C17 C18 C19 -0.1(3)
C16 C17 C22 O2 12.0(3)
C16 C17 C22 O3 -168.24(19)
C17 C16 C21 C20 0.8(3)
C17 C18 C19 C20 1.4(3)
C18 C17 C22 O2 -168.3(2)
C18 C17 C22 O3 11.5(3)
C18 C19 C20 C21 -1.6(3)
C18 C19 C20 C23 177.2(2)
C19 C20 C21 C16 0.5(3)
C19 C20 C23 O4 -168.6(2)
C19 C20 C23 O5 10.0(3)
C21 C16 C17 C18 -1.0(3)
C21 C16 C17 C22 178.79(19)
C21 C20 C23 O4 10.2(3)
C21 C20 C23 O5 -171.3(2)
C22 C17 C18 C19 -179.86(19)
C23 C20 C21 C16 -178.26(19)
C24 N2 C11 C10 -3.9(4)
C24 N2 C11 C12 176.9(2)
C25 N2 C11 C10 -177.7(2)
C25 N2 C11 C12 3.1(4)
